data_4102195
loop_
_publ_author_name
'Deguang Huang'
'R. H. Holm'

_publ_section_title
;
 Reactions of the Terminal NiII-OH Group in Substitution and Electrophilic
 Reactions with Carbon Dioxide and Other Substrates: Structural Definition
 of Binding Modes in an Intramolecular NiII...FeII Bridged Site
;
_journal_name_full 'Journal of the American Chemical Society'
_journal_page_first 4693
_journal_page_last 4701
_journal_paper_doi 10.1021/ja1003125
_journal_volume 132
_journal_year 2010
_chemical_formula_moiety 'C23 H21 Cl N3 Ni O2, C8 H20 N, C H2 Cl2'
_chemical_formula_sum 'C32 H43 Cl3 N4 Ni O2'
_chemical_formula_weight 680.76
_chemical_name_common (Et4N)[Ni(PyN2(Me2))Cl].CH2Cl2
_space_group_IT_number 44
_symmetry_cell_setting orthorhombic
_symmetry_space_group_name_Hall 'I 2 -2'
_symmetry_space_group_name_H-M 'I m m 2'
_atom_sites_solution_hydrogens geom
_atom_sites_solution_primary direct
_atom_sites_solution_secondary difmap
_audit_creation_method
;
SHELXL-97

This structure was solved as a high symmetry model (Imm2), which leads
to the solution of an quarter of molecule as an independent structure. The
high symmetry gives rise to the difficultes of addition of hydrogen atoms to
Et4N+ cation and CH2Cl2 solvate molecule in this model. Therefore, their
hydrogen atoms were not added, but they were included in the reported formula.
;
_cell_angle_alpha 90.00
_cell_angle_beta 90.00
_cell_angle_gamma 90.00
_cell_formula_units_Z 2
_cell_length_a 15.881(4)
_cell_length_b 9.182(2)
_cell_length_c 10.685(2)
_cell_measurement_reflns_used 3677
_cell_measurement_temperature 100(2)
_cell_measurement_theta_max 27.83
_cell_measurement_theta_min 2.30
_cell_volume 1558.1(6)
_computing_cell_refinement 'Bruker SMART'
_computing_data_collection 'Bruker SMART'
_computing_data_reduction 'Bruker SAINT'
_computing_molecular_graphics 'Bruker SHELXTL'
_computing_publication_material 'Bruker SHELXTL'
_computing_structure_refinement 'SHELXL-97 (Sheldrick, 1997)'
_computing_structure_solution 'SHELXS-97 (Sheldrick, 1990)'
_diffrn_ambient_temperature 100(2)
_diffrn_measured_fraction_theta_full 0.992
_diffrn_measured_fraction_theta_max 0.978
_diffrn_measurement_device_type 'CCD area detector'
_diffrn_measurement_method 'phi and omega scans'
_diffrn_radiation_monochromator graphite
_diffrn_radiation_source 'fine-focus sealed tube'
_diffrn_radiation_type MoK\a
_diffrn_radiation_wavelength 0.71073
_diffrn_reflns_av_R_equivalents 0.0422
_diffrn_reflns_av_sigmaI/netI 0.0481
_diffrn_reflns_limit_h_max 21
_diffrn_reflns_limit_h_min -20
_diffrn_reflns_limit_k_max 11
_diffrn_reflns_limit_k_min -11
_diffrn_reflns_limit_l_max 14
_diffrn_reflns_limit_l_min -14
_diffrn_reflns_number 7377
_diffrn_reflns_theta_full 27.50
_diffrn_reflns_theta_max 28.30
_diffrn_reflns_theta_min 2.56
_exptl_absorpt_coefficient_mu 0.917
_exptl_absorpt_correction_T_max 0.9730
_exptl_absorpt_correction_T_min 0.9059
_exptl_absorpt_correction_type multi-scan
_exptl_absorpt_process_details SADABS
_exptl_crystal_colour red
_exptl_crystal_density_diffrn 1.451
_exptl_crystal_density_meas ?
_exptl_crystal_density_method 'not measured'
_exptl_crystal_description block
_exptl_crystal_F_000 716
_exptl_crystal_size_max 0.11
_exptl_crystal_size_mid 0.10
_exptl_crystal_size_min 0.03
_refine_diff_density_max 0.728
_refine_diff_density_min -1.302
_refine_diff_density_rms 0.147
_refine_ls_abs_structure_details 'Flack H D (1983), Acta Cryst. A39, 876-881'
_refine_ls_abs_structure_Flack 0.01(3)
_refine_ls_extinction_method none
_refine_ls_goodness_of_fit_ref 1.139
_refine_ls_hydrogen_treatment constr
_refine_ls_matrix_type full
_refine_ls_number_parameters 127
_refine_ls_number_reflns 2054
_refine_ls_number_restraints 1
_refine_ls_restrained_S_all 1.139
_refine_ls_R_factor_all 0.0614
_refine_ls_R_factor_gt 0.0600
_refine_ls_shift/su_max 0.000
_refine_ls_shift/su_mean 0.000
_refine_ls_structure_factor_coef Fsqd
_refine_ls_weighting_details 'calc w=1/[\s^2^(Fo^2^)+(0.1132P)^2^+1.3588P] where P=(Fo^2^+2Fc^2^)/3'
_refine_ls_weighting_scheme calc
_refine_ls_wR_factor_gt 0.1639
_refine_ls_wR_factor_ref 0.1657
_reflns_number_gt 1994
_reflns_number_total 2054
_reflns_threshold_expression >2sigma(I)
_cod_data_source_file ja1003125_si_003.cif
_cod_data_source_block Compound2
_cod_depositor_comments
;
The following automatic conversions were performed:

'_exptl_crystal_density_meas' value 'none' was changed to '?' - the
value is perceived as not measured.

Automatic conversion script
Id: cif_fix_values 3008 2015-01-20 13:52:24Z robertas 
;
_cod_original_cell_volume 1558.0(6)
_cod_database_code 4102195

loop_
_symmetry_equiv_pos_as_xyz
'x, y, z'
'-x, -y, z'
'x, -y, z'
'-x, y, z'
'x+1/2, y+1/2, z+1/2'
'-x+1/2, -y+1/2, z+1/2'
'x+1/2, -y+1/2, z+1/2'
'-x+1/2, y+1/2, z+1/2'

loop_
_atom_site_label
_atom_site_type_symbol
_atom_site_fract_x
_atom_site_fract_y
_atom_site_fract_z
_atom_site_U_iso_or_equiv
_atom_site_adp_type
_atom_site_occupancy
_atom_site_symmetry_multiplicity
_atom_site_calc_flag
_atom_site_refinement_flags
Ni1 Ni 0.0000 0.0000 -0.04415(6) 0.0163(2) Uani 1 4 d S
Cl1 Cl 0.0000 0.0000 -0.24760(18) 0.0279(5) Uani 1 4 d S
O1 O 0.2201(3) 0.0000 0.1382(3) 0.0212(8) Uani 1 2 d S
N1 N 0.1193(3) 0.0000 -0.0200(4) 0.0198(9) Uani 1 2 d S
N2 N 0.0000 0.0000 0.1239(6) 0.0179(13) Uani 1 4 d S
C1 C 0.1468(3) 0.0000 0.0984(5) 0.0176(10) Uani 1 2 d S
C2 C 0.0734(3) 0.0000 0.1877(5) 0.0174(9) Uani 1 2 d S
C3 C 0.0768(3) 0.0000 0.3162(5) 0.0208(10) Uani 1 2 d S
H3A H 0.1293 0.0000 0.3590 0.025 Uiso 1 2 calc SR
C4 C 0.0000 0.0000 0.3823(6) 0.0179(14) Uani 1 4 d S
H4A H 0.0000 0.0000 0.4712 0.021 Uiso 1 4 calc SR
C5 C 0.1815(3) 0.0000 -0.1162(4) 0.0185(10) Uani 1 2 d S
C6 C 0.2118(3) 0.1322(4) -0.1621(4) 0.0247(8) Uani 1 1 d .
C7 C 0.2713(3) 0.1301(4) -0.2576(4) 0.0293(9) Uani 1 1 d .
H7A H 0.2909 0.2194 -0.2918 0.035 Uiso 1 1 calc R
C8 C 0.3022(4) 0.0000 -0.3034(6) 0.0311(13) Uani 1 2 d S
H8A H 0.3446 0.0000 -0.3662 0.037 Uiso 1 2 calc SR
C9 C 0.1773(3) 0.2743(5) -0.1143(4) 0.0347(10) Uani 1 1 d .
H9A H 0.2060 0.3553 -0.1561 0.052 Uiso 1 1 calc R
H9B H 0.1866 0.2809 -0.0238 0.052 Uiso 1 1 calc R
H9C H 0.1168 0.2793 -0.1318 0.052 Uiso 1 1 calc R
N3 N 0.0000 0.5000 0.5505(6) 0.0219(13) Uani 1 4 d S
C10 C 0.0559(4) 0.4094(9) 0.4658(10) 0.0250(15) Uani 0.50 1 d P
C10' C 0.0517(5) 0.4040(9) 0.6356(7) 0.0222(15) Uani 0.50 1 d P
C11 C 0.1128(3) 0.3023(5) 0.5491(7) 0.0456(14) Uani 1 1 d .
C12 C 0.0000 0.5000 0.0223(13) 0.052(3) Uani 1 4 d S
Cl2 Cl 0.0000 0.6585(3) 0.1164(3) 0.0567(6) Uani 1 2 d S

loop_
_atom_site_aniso_label
_atom_site_aniso_U_11
_atom_site_aniso_U_22
_atom_site_aniso_U_33
_atom_site_aniso_U_23
_atom_site_aniso_U_13
_atom_site_aniso_U_12
Ni1 0.0192(4) 0.0200(4) 0.0097(4) 0.000 0.000 0.000
Cl1 0.0366(11) 0.0352(11) 0.0117(8) 0.000 0.000 0.000
O1 0.0210(18) 0.0220(19) 0.020(2) 0.000 -0.0016(13) 0.000
N1 0.025(2) 0.019(2) 0.016(3) 0.000 0.0008(15) 0.000
N2 0.020(3) 0.023(3) 0.011(3) 0.000 0.000 0.000
C1 0.022(2) 0.012(2) 0.018(2) 0.000 0.000(2) 0.000
C2 0.021(2) 0.013(2) 0.019(2) 0.000 0.0006(19) 0.000
C3 0.022(2) 0.023(2) 0.018(2) 0.000 -0.0024(17) 0.000
C4 0.027(3) 0.014(3) 0.013(3) 0.000 0.000 0.000
C5 0.023(2) 0.019(2) 0.014(2) 0.000 0.0011(17) 0.000
C6 0.0327(18) 0.0184(17) 0.0229(19) 0.0007(14) 0.0038(15) 0.0000(14)
C7 0.044(2) 0.0190(19) 0.0250(19) 0.0033(15) 0.0149(17) -0.0022(17)
C8 0.043(3) 0.023(3) 0.027(3) 0.000 0.015(2) 0.000
C9 0.051(3) 0.022(2) 0.031(2) -0.0009(15) 0.0163(18) 0.0055(18)
N3 0.017(3) 0.031(4) 0.018(3) 0.000 0.000 0.000
C10 0.018(2) 0.032(4) 0.025(4) -0.002(4) 0.007(3) -0.001(3)
C10' 0.023(3) 0.017(3) 0.026(4) 0.003(3) -0.003(3) -0.001(3)
C11 0.0235(19) 0.032(3) 0.081(4) -0.018(3) -0.012(2) 0.0061(19)
C12 0.050(6) 0.056(7) 0.049(7) 0.000 0.000 0.000
Cl2 0.0544(12) 0.0489(12) 0.0667(13) -0.0037(10) 0.000 0.000

loop_
_atom_type_symbol
_atom_type_description
_atom_type_scat_dispersion_real
_atom_type_scat_dispersion_imag
_atom_type_scat_source
C C 0.0033 0.0016 'International Tables Vol C Tables 4.2.6.8 and 6.1.1.4'
H H 0.0000 0.0000 'International Tables Vol C Tables 4.2.6.8 and 6.1.1.4'
N N 0.0061 0.0033 'International Tables Vol C Tables 4.2.6.8 and 6.1.1.4'
O O 0.0106 0.0060 'International Tables Vol C Tables 4.2.6.8 and 6.1.1.4'
Cl Cl 0.1484 0.1585 'International Tables Vol C Tables 4.2.6.8 and 6.1.1.4'
Ni Ni 0.3393 1.1124 'International Tables Vol C Tables 4.2.6.8 and 6.1.1.4'

loop_
_geom_angle_atom_site_label_1
_geom_angle_atom_site_label_2
_geom_angle_atom_site_label_3
_geom_angle
_geom_angle_site_symmetry_1
_geom_angle_site_symmetry_3
N2 Ni1 N1 82.24(12) . .
N2 Ni1 N1 82.24(12) . 2
N1 Ni1 N1 164.5(2) . 2
N2 Ni1 Cl1 180.0 . .
N1 Ni1 Cl1 97.76(12) . .
N1 Ni1 Cl1 97.76(12) 2 .
C1 N1 C5 117.2(5) . .
C1 N1 Ni1 116.8(4) . .
C5 N1 Ni1 126.1(3) . .
C2 N2 C2 119.4(7) 2 .
C2 N2 Ni1 120.3(3) 2 .
C2 N2 Ni1 120.3(3) . .
O1 C1 N1 129.1(5) . .
O1 C1 C2 120.6(5) . .
N1 C1 C2 110.3(4) . .
N2 C2 C3 122.6(5) . .
N2 C2 C1 110.4(5) . .
C3 C2 C1 127.0(5) . .
C2 C3 C4 117.8(5) . .
C2 C3 H3A 121.1 . .
C4 C3 H3A 121.1 . .
C3 C4 C3 119.9(6) . 2
C3 C4 H4A 120.1 . .
C3 C4 H4A 120.1 2 .
C6 C5 C6 121.0(5) . 3
C6 C5 N1 119.5(2) . .
C6 C5 N1 119.5(2) 3 .
C7 C6 C5 118.7(4) . .
C7 C6 C9 120.6(4) . .
C5 C6 C9 120.6(4) . .
C8 C7 C6 120.9(4) . .
C8 C7 H7A 119.5 . .
C6 C7 H7A 119.5 . .
C7 C8 C7 119.7(5) . 3
C7 C8 H8A 120.1 . .
C7 C8 H8A 120.1 3 .
C6 C9 H9A 109.5 . .
C6 C9 H9B 109.5 . .
H9A C9 H9B 109.5 . .
C6 C9 H9C 109.5 . .
H9A C9 H9C 109.5 . .
H9B C9 H9C 109.5 . .
C10' N3 C10' 65.9(6) 2_565 3_565
C10' N3 C10' 71.5(7) 2_565 4
C10' N3 C10' 105.9(7) 3_565 4
C10' N3 C10' 105.9(7) 2_565 .
C10' N3 C10' 71.5(7) 3_565 .
C10' N3 C10' 65.9(6) 4 .
C10' N3 C10 111.2(4) 2_565 4
C10' N3 C10 176.9(4) 3_565 4
C10' N3 C10 73.8(5) 4 4
C10' N3 C10 110.9(4) . 4
C10' N3 C10 176.9(4) 2_565 .
C10' N3 C10 111.2(4) 3_565 .
C10' N3 C10 110.9(4) 4 .
C10' N3 C10 73.8(5) . .
C10 N3 C10 71.7(6) 4 .
C10' N3 C10 110.9(4) 2_565 3_565
C10' N3 C10 73.8(5) 3_565 3_565
C10' N3 C10 176.9(4) 4 3_565
C10' N3 C10 111.2(4) . 3_565
C10 N3 C10 106.7(8) 4 3_565
C10 N3 C10 66.6(7) . 3_565
C10' N3 C10 73.8(5) 2_565 2_565
C10' N3 C10 110.9(4) 3_565 2_565
C10' N3 C10 111.2(4) 4 2_565
C10' N3 C10 176.9(4) . 2_565
C10 N3 C10 66.6(7) 4 2_565
C10 N3 C10 106.7(8) . 2_565
C10 N3 C10 71.7(6) 3_565 2_565
N3 C10 C11 109.6(7) . .
N3 C10' C11 108.4(6) . .
C10 C11 C10' 68.2(5) . .
Cl2 C12 Cl2 110.7(8) 2_565 .

loop_
_geom_bond_atom_site_label_1
_geom_bond_atom_site_label_2
_geom_bond_distance
_geom_bond_site_symmetry_2
Ni1 N2 1.796(7) .
Ni1 N1 1.912(5) .
Ni1 N1 1.913(5) 2
Ni1 Cl1 2.174(2) .
O1 C1 1.240(7) .
N1 C1 1.338(6) .
N1 C5 1.425(7) .
N2 C2 1.350(6) 2
N2 C2 1.350(6) .
C1 C2 1.506(7) .
C2 C3 1.374(7) .
C3 C4 1.410(6) .
C3 H3A 0.9500 .
C4 C3 1.410(6) 2
C4 H4A 0.9500 .
C5 C6 1.395(5) .
C5 C6 1.395(5) 3
C6 C7 1.390(6) .
C6 C9 1.505(6) .
C7 C8 1.381(5) .
C7 H7A 0.9500 .
C8 C7 1.381(5) 3
C8 H8A 0.9500 .
C9 H9A 0.9800 .
C9 H9B 0.9800 .
C9 H9C 0.9800 .
N3 C10' 1.509(9) 2_565
N3 C10' 1.509(9) 3_565
N3 C10' 1.509(9) 4
N3 C10' 1.509(9) .
N3 C10 1.515(9) 4
N3 C10 1.515(9) .
N3 C10 1.515(9) 3_565
N3 C10 1.515(9) 2_565
C10 C11 1.606(11) .
C10' C11 1.634(10) .
C12 Cl2 1.769(8) 2_565
C12 Cl2 1.769(8) .

loop_
_geom_torsion_atom_site_label_1
_geom_torsion_atom_site_label_2
_geom_torsion_atom_site_label_3
_geom_torsion_atom_site_label_4
_geom_torsion
_geom_torsion_site_symmetry_1
_geom_torsion_site_symmetry_4
N2 Ni1 N1 C1 0.0 . .
N1 Ni1 N1 C1 0.0 2 .
Cl1 Ni1 N1 C1 180.0 . .
N2 Ni1 N1 C5 180.0 . .
N1 Ni1 N1 C5 180.0 2 .
Cl1 Ni1 N1 C5 0.0 . .
N1 Ni1 N2 C2 180.0 . 2
N1 Ni1 N2 C2 0.0 2 2
Cl1 Ni1 N2 C2 0(100) . 2
N1 Ni1 N2 C2 0.0 . .
N1 Ni1 N2 C2 180.0 2 .
Cl1 Ni1 N2 C2 0(100) . .
C5 N1 C1 O1 0.0 . .
Ni1 N1 C1 O1 180.0 . .
C5 N1 C1 C2 180.0 . .
Ni1 N1 C1 C2 0.0 . .
C2 N2 C2 C3 0.0 2 .
Ni1 N2 C2 C3 180.0 . .
C2 N2 C2 C1 180.0 2 .
Ni1 N2 C2 C1 0.0 . .
O1 C1 C2 N2 180.0 . .
N1 C1 C2 N2 0.0 . .
O1 C1 C2 C3 0.0 . .
N1 C1 C2 C3 180.0 . .
N2 C2 C3 C4 0.0 . .
C1 C2 C3 C4 180.0 . .
C2 C3 C4 C3 0.0 . 2
C1 N1 C5 C6 -89.6(4) . .
Ni1 N1 C5 C6 90.4(4) . .
C1 N1 C5 C6 89.6(4) . 3
Ni1 N1 C5 C6 -90.4(4) . 3
C6 C5 C6 C7 2.0(8) 3 .
N1 C5 C6 C7 -178.8(4) . .
C6 C5 C6 C9 178.6(3) 3 .
N1 C5 C6 C9 -2.3(7) . .
C5 C6 C7 C8 -2.4(8) . .
C9 C6 C7 C8 -178.9(5) . .
C6 C7 C8 C7 2.7(10) . 3
C10' N3 C10 C11 85(11) 2_565 .
C10' N3 C10 C11 62.6(6) 3_565 .
C10' N3 C10 C11 -55.0(6) 4 .
C10' N3 C10 C11 0.5(5) . .
C10 N3 C10 C11 -118.7(4) 4 .
C10 N3 C10 C11 123.0(4) 3_565 .
C10 N3 C10 C11 -176.3(6) 2_565 .
C10' N3 C10' C11 -177.2(6) 2_565 .
C10' N3 C10' C11 -120.1(4) 3_565 .
C10' N3 C10' C11 122.1(4) 4 .
C10 N3 C10' C11 62.0(6) 4 .
C10 N3 C10' C11 -0.5(5) . .
C10 N3 C10' C11 -56.6(7) 3_565 .
C10 N3 C10' C11 99(11) 2_565 .
N3 C10 C11 C10' -0.5(5) . .
N3 C10' C11 C10 0.5(5) . .
